data_7152758
loop_
_publ_author_name
'Kleeblatt, Dennis'
'Siyo, Baraa'
'Hein, Martin'
'Iaroshenko, Viktor O.'
'Iqbal, Jamshed'
'Villinger, Alexander'
'Langer, Peter'

_publ_section_title
;
 Synthesis of N,N'-diglycosylated isoindigos.
;
_journal_issue 6
_journal_name_full 'Organic &amp; biomolecular chemistry'
_journal_page_first 886
_journal_page_last 895
_journal_paper_doi 10.1039/c2ob25866h
_journal_volume 11
_journal_year 2013
_chemical_absolute_configuration syn
_chemical_formula_moiety 'C42 H46 N2 O16, C H2 Cl2'
_chemical_formula_sum 'C43 H48 Cl2 N2 O16'
_chemical_formula_weight 919.73
_chemical_name_systematic
;
?
;
_space_group_IT_number 18
_symmetry_cell_setting orthorhombic
_symmetry_Int_Tables_number 18
_symmetry_space_group_name_Hall 'P 2 2ab'
_symmetry_space_group_name_H-M 'P 21 21 2'
_atom_sites_solution_hydrogens geom
_atom_sites_solution_primary direct
_atom_sites_solution_secondary difmap
_audit_creation_method SHELXL-97
_cell_angle_alpha 90.00
_cell_angle_beta 90.00
_cell_angle_gamma 90.00
_cell_formula_units_Z 4
_cell_length_a 16.6672(7)
_cell_length_b 33.1447(12)
_cell_length_c 8.1871(3)
_cell_measurement_reflns_used 7049
_cell_measurement_temperature 173(2)
_cell_measurement_theta_max 49.549
_cell_measurement_theta_min 4.975
_cell_volume 4522.8(3)
_computing_cell_refinement 'Bruker Apex V7.51A'
_computing_data_collection 'Bruker Apex V7.51A'
_computing_data_reduction 'Bruker SAINT'
_computing_molecular_graphics 'ORTEP-3v2.01 (Farrugia, 1997)'
_computing_publication_material SHELXL-97
_computing_structure_refinement 'SHELXL-97 (Sheldrick, 1997)'
_computing_structure_solution 'SHELXS-97 (Sheldrick, 1997)'
_diffrn_ambient_temperature 173(2)
_diffrn_measured_fraction_theta_full 0.999
_diffrn_measured_fraction_theta_max 0.999
_diffrn_measurement_device_type 'Bruker Apex Kappa II-CCD-diffractometer'
_diffrn_measurement_method 'phi and omega scans'
_diffrn_radiation_monochromator graphite
_diffrn_radiation_source 'sealed tube'
_diffrn_radiation_type MoK\a
_diffrn_radiation_wavelength 0.71073
_diffrn_reflns_av_R_equivalents 0.0433
_diffrn_reflns_av_sigmaI/netI 0.0575
_diffrn_reflns_limit_h_max 22
_diffrn_reflns_limit_h_min -22
_diffrn_reflns_limit_k_max 43
_diffrn_reflns_limit_k_min -37
_diffrn_reflns_limit_l_max 9
_diffrn_reflns_limit_l_min -10
_diffrn_reflns_number 29532
_diffrn_reflns_theta_full 28.00
_diffrn_reflns_theta_max 28.00
_diffrn_reflns_theta_min 2.21
_exptl_absorpt_coefficient_mu 0.216
_exptl_absorpt_correction_T_max 0.9541
_exptl_absorpt_correction_T_min 0.8851
_exptl_absorpt_correction_type multi-scan
_exptl_absorpt_process_details '(SADABS; Sheldrick, 2004)'
_exptl_crystal_colour red
_exptl_crystal_density_diffrn 1.351
_exptl_crystal_density_method 'not measured'
_exptl_crystal_description block
_exptl_crystal_F_000 1928
_exptl_crystal_size_max 0.58
_exptl_crystal_size_mid 0.25
_exptl_crystal_size_min 0.22
_refine_diff_density_max 0.450
_refine_diff_density_min -0.349
_refine_diff_density_rms 0.048
_refine_ls_abs_structure_details 'Flack H D (1983), Acta Cryst. A39, 876-881'
_refine_ls_abs_structure_Flack -0.02(7)
_refine_ls_extinction_method none
_refine_ls_goodness_of_fit_ref 1.067
_refine_ls_hydrogen_treatment constr
_refine_ls_matrix_type full
_refine_ls_number_parameters 577
_refine_ls_number_reflns 10912
_refine_ls_number_restraints 0
_refine_ls_restrained_S_all 1.067
_refine_ls_R_factor_all 0.0821
_refine_ls_R_factor_gt 0.0516
_refine_ls_shift/su_max 0.001
_refine_ls_shift/su_mean 0.000
_refine_ls_structure_factor_coef Fsqd
_refine_ls_weighting_details 'calc w=1/[\s^2^(Fo^2^)+(0.0648P)^2^+0.0000P] where P=(Fo^2^+2Fc^2^)/3'
_refine_ls_weighting_scheme calc
_refine_ls_wR_factor_gt 0.1196
_refine_ls_wR_factor_ref 0.1307
_reflns_number_gt 7806
_reflns_number_total 10912
_reflns_threshold_expression >2\s(I)
_cod_data_source_file c2ob25866h.txt
_cod_data_source_block av_dkp104
_cod_database_code 7152758

loop_
_symmetry_equiv_pos_as_xyz
'x, y, z'
'-x, -y, z'
'-x+1/2, y+1/2, -z'
'x+1/2, -y+1/2, -z'

loop_
_atom_site_label
_atom_site_type_symbol
_atom_site_fract_x
_atom_site_fract_y
_atom_site_fract_z
_atom_site_U_iso_or_equiv
_atom_site_adp_type
_atom_site_occupancy
_atom_site_symmetry_multiplicity
_atom_site_calc_flag
_atom_site_refinement_flags
N1 N 0.17332(11) 0.00028(5) 0.6918(2) 0.0275(4) Uani 1 1 d .
N2 N -0.03308(12) 0.14600(5) 0.7370(2) 0.0286(4) Uani 1 1 d .
O1 O 0.10261(14) 0.01243(6) 0.9218(3) 0.0602(6) Uani 1 1 d .
O2 O 0.21396(10) -0.06372(4) 0.6241(2) 0.0313(4) Uani 1 1 d .
O3 O 0.33868(10) -0.00889(5) 0.7441(2) 0.0324(4) Uani 1 1 d .
O4 O 0.3729(2) 0.03169(9) 0.9487(4) 0.1089(12) Uani 1 1 d .
O5 O 0.39775(11) -0.06645(5) 0.9659(2) 0.0412(4) Uani 1 1 d .
O6 O 0.33803(17) -0.06297(8) 1.2110(3) 0.0703(7) Uani 1 1 d .
O7 O 0.36219(10) -0.13490(5) 0.7841(2) 0.0358(4) Uani 1 1 d .
O8 O 0.46100(14) -0.12709(6) 0.6033(3) 0.0662(7) Uani 1 1 d .
O9 O 0.04313(14) 0.13581(6) 0.5127(2) 0.0557(6) Uani 1 1 d .
O10 O -0.12564(9) 0.19846(5) 0.7389(2) 0.0319(4) Uani 1 1 d .
O11 O 0.00309(10) 0.21391(5) 0.9476(2) 0.0313(4) Uani 1 1 d .
O12 O 0.13495(14) 0.21114(10) 0.9915(3) 0.0864(9) Uani 1 1 d .
O13 O 0.04862(10) 0.28654(5) 0.7979(2) 0.0342(4) Uani 1 1 d .
O14 O 0.13626(14) 0.28289(7) 0.5904(3) 0.0613(6) Uani 1 1 d .
O15 O -0.10678(11) 0.30646(5) 0.6635(2) 0.0381(4) Uani 1 1 d .
O16 O -0.10481(15) 0.34245(6) 0.8954(3) 0.0586(6) Uani 1 1 d .
C1 C 0.11936(15) 0.02188(7) 0.7833(3) 0.0330(6) Uani 1 1 d .
C2 C 0.09262(14) 0.05767(7) 0.6806(3) 0.0295(5) Uani 1 1 d .
C3 C 0.13943(14) 0.05398(6) 0.5298(3) 0.0258(5) Uani 1 1 d .
C4 C 0.14442(15) 0.07625(7) 0.3845(3) 0.0321(5) Uani 1 1 d .
H4 H 0.1103 0.0989 0.3699 0.039 Uiso 1 1 calc R
C5 C 0.19775(14) 0.06599(7) 0.2618(3) 0.0302(5) Uani 1 1 d .
C6 C 0.24678(15) 0.03226(7) 0.2835(3) 0.0317(5) Uani 1 1 d .
H6 H 0.2840 0.0253 0.2002 0.038 Uiso 1 1 calc R
C7 C 0.24270(14) 0.00871(7) 0.4232(3) 0.0285(5) Uani 1 1 d .
H7 H 0.2761 -0.0143 0.4359 0.034 Uiso 1 1 calc R
C8 C 0.18907(13) 0.01957(7) 0.5427(3) 0.0259(5) Uani 1 1 d .
C9 C 0.20578(13) -0.03701(6) 0.7573(3) 0.0277(5) Uani 1 1 d .
H9 H 0.1657 -0.0486 0.8350 0.033 Uiso 1 1 calc R
C10 C 0.28399(14) -0.03050(7) 0.8488(3) 0.0279(5) Uani 1 1 d .
H10 H 0.2738 -0.0146 0.9505 0.033 Uiso 1 1 calc R
C11 C 0.32074(15) -0.07115(7) 0.8921(3) 0.0296(5) Uani 1 1 d .
H11 H 0.2845 -0.0853 0.9706 0.036 Uiso 1 1 calc R
C12 C 0.32856(14) -0.09642(6) 0.7397(3) 0.0295(5) Uani 1 1 d .
H12 H 0.3637 -0.0826 0.6581 0.035 Uiso 1 1 calc R
C13 C 0.24513(15) -0.10279(6) 0.6695(3) 0.0302(5) Uani 1 1 d .
H13 H 0.2097 -0.1152 0.7545 0.036 Uiso 1 1 calc R
C14 C 0.37573(17) 0.02335(9) 0.8049(5) 0.0523(8) Uani 1 1 d .
C15 C 0.4241(2) 0.04467(11) 0.6794(5) 0.0767(11) Uani 1 1 d .
H15A H 0.4783 0.0494 0.7215 0.115 Uiso 1 1 calc R
H15B H 0.3987 0.0705 0.6533 0.115 Uiso 1 1 calc R
H15C H 0.4272 0.0281 0.5805 0.115 Uiso 1 1 calc R
C16 C 0.3972(2) -0.06334(9) 1.1330(4) 0.0503(8) Uani 1 1 d .
C17 C 0.4802(3) -0.06159(15) 1.1966(6) 0.1051(16) Uani 1 1 d .
H17A H 0.5058 -0.0880 1.1837 0.158 Uiso 1 1 calc R
H17B H 0.4791 -0.0543 1.3126 0.158 Uiso 1 1 calc R
H17C H 0.5108 -0.0413 1.1357 0.158 Uiso 1 1 calc R
C18 C 0.43000(15) -0.14627(8) 0.7085(4) 0.0382(6) Uani 1 1 d .
C19 C 0.45929(18) -0.18569(8) 0.7741(4) 0.0522(8) Uani 1 1 d .
H19A H 0.5019 -0.1961 0.7033 0.078 Uiso 1 1 calc R
H19B H 0.4148 -0.2050 0.7772 0.078 Uiso 1 1 calc R
H19C H 0.4804 -0.1818 0.8847 0.078 Uiso 1 1 calc R
C20 C 0.2435(2) -0.12820(7) 0.5180(3) 0.0446(7) Uani 1 1 d .
H20A H 0.2727 -0.1144 0.4305 0.067 Uiso 1 1 calc R
H20B H 0.1878 -0.1325 0.4841 0.067 Uiso 1 1 calc R
H20C H 0.2689 -0.1543 0.5403 0.067 Uiso 1 1 calc R
C21 C 0.20256(18) 0.09125(9) 0.1086(3) 0.0438(7) Uani 1 1 d .
H21A H 0.2023 0.1199 0.1379 0.066 Uiso 1 1 calc R
H21B H 0.1563 0.0854 0.0386 0.066 Uiso 1 1 calc R
H21C H 0.2522 0.0849 0.0498 0.066 Uiso 1 1 calc R
C22 C 0.01937(15) 0.12380(7) 0.6437(3) 0.0304(5) Uani 1 1 d .
C23 C 0.03943(13) 0.08603(6) 0.7371(3) 0.0271(5) Uani 1 1 d .
C24 C -0.00678(13) 0.08979(6) 0.8900(3) 0.0268(5) Uani 1 1 d .
C25 C -0.01751(15) 0.06537(7) 1.0280(3) 0.0322(5) Uani 1 1 d .
H25 H 0.0104 0.0405 1.0351 0.039 Uiso 1 1 calc R
C26 C -0.06798(15) 0.07681(7) 1.1540(3) 0.0355(6) Uani 1 1 d .
C27 C -0.10935(16) 0.11309(8) 1.1410(3) 0.0398(6) Uani 1 1 d .
H27 H -0.1446 0.1209 1.2265 0.048 Uiso 1 1 calc R
C28 C -0.10070(16) 0.13809(8) 1.0071(3) 0.0378(6) Uani 1 1 d .
H28 H -0.1297 0.1627 0.9994 0.045 Uiso 1 1 calc R
C29 C -0.04875(14) 0.12633(6) 0.8850(3) 0.0278(5) Uani 1 1 d .
C30 C -0.04632(14) 0.18786(6) 0.6944(3) 0.0284(5) Uani 1 1 d .
H30 H -0.0412 0.1906 0.5732 0.034 Uiso 1 1 calc R
C31 C 0.01460(14) 0.21591(7) 0.7738(3) 0.0302(5) Uani 1 1 d .
H31 H 0.0705 0.2078 0.7441 0.036 Uiso 1 1 calc R
C32 C -0.00310(14) 0.25832(6) 0.7150(3) 0.0305(5) Uani 1 1 d .
H32 H 0.0068 0.2599 0.5947 0.037 Uiso 1 1 calc R
C33 C -0.08942(14) 0.26945(7) 0.7501(3) 0.0317(5) Uani 1 1 d .
H33 H -0.0985 0.2728 0.8700 0.038 Uiso 1 1 calc R
C34 C -0.14651(15) 0.23788(7) 0.6785(3) 0.0332(5) Uani 1 1 d .
H34 H -0.1420 0.2381 0.5567 0.040 Uiso 1 1 calc R
C35 C 0.06795(17) 0.20953(9) 1.0437(4) 0.0434(7) Uani 1 1 d .
C36 C 0.0443(2) 0.20303(9) 1.2162(4) 0.0540(8) Uani 1 1 d .
H36A H 0.0872 0.2125 1.2884 0.081 Uiso 1 1 calc R
H36B H 0.0350 0.1742 1.2350 0.081 Uiso 1 1 calc R
H36C H -0.0051 0.2181 1.2393 0.081 Uiso 1 1 calc R
C37 C 0.11939(17) 0.29506(8) 0.7240(3) 0.0407(6) Uani 1 1 d .
C38 C 0.1711(2) 0.32024(10) 0.8299(4) 0.0582(8) Uani 1 1 d .
H38A H 0.2233 0.3241 0.7771 0.087 Uiso 1 1 calc R
H38B H 0.1787 0.3068 0.9353 0.087 Uiso 1 1 calc R
H38C H 0.1456 0.3465 0.8473 0.087 Uiso 1 1 calc R
C39 C -0.11263(16) 0.34098(7) 0.7509(4) 0.0379(6) Uani 1 1 d .
C40 C -0.13030(18) 0.37552(8) 0.6381(4) 0.0490(7) Uani 1 1 d .
H40A H -0.1347 0.4005 0.7015 0.074 Uiso 1 1 calc R
H40B H -0.1809 0.3705 0.5808 0.074 Uiso 1 1 calc R
H40C H -0.0868 0.3782 0.5583 0.074 Uiso 1 1 calc R
C41 C -0.23255(15) 0.24546(8) 0.7266(4) 0.0484(7) Uani 1 1 d .
H41A H -0.2369 0.2460 0.8460 0.073 Uiso 1 1 calc R
H41B H -0.2666 0.2239 0.6830 0.073 Uiso 1 1 calc R
H41C H -0.2501 0.2715 0.6822 0.073 Uiso 1 1 calc R
C42 C -0.07691(19) 0.04991(8) 1.3003(4) 0.0482(7) Uani 1 1 d .
H42A H -0.1187 0.0607 1.3723 0.072 Uiso 1 1 calc R
H42B H -0.0259 0.0487 1.3597 0.072 Uiso 1 1 calc R
H42C H -0.0919 0.0227 1.2646 0.072 Uiso 1 1 calc R
C43 C 0.2873(2) 0.17911(13) 0.8095(6) 0.0855(12) Uani 1 1 d .
H43A H 0.3339 0.1606 0.8074 0.103 Uiso 1 1 calc R
H43B H 0.2617 0.1770 0.9183 0.103 Uiso 1 1 calc R
Cl1 Cl 0.21893(7) 0.16462(5) 0.66016(18) 0.1286(6) Uani 1 1 d .
Cl2 Cl 0.32095(7) 0.22960(4) 0.77827(14) 0.0928(4) Uani 1 1 d .

loop_
_atom_site_aniso_label
_atom_site_aniso_U_11
_atom_site_aniso_U_22
_atom_site_aniso_U_33
_atom_site_aniso_U_23
_atom_site_aniso_U_13
_atom_site_aniso_U_12
N1 0.0296(9) 0.0251(9) 0.0279(10) 0.0041(8) 0.0039(8) 0.0057(8)
N2 0.0367(10) 0.0244(10) 0.0245(11) 0.0013(8) 0.0020(9) 0.0070(8)
O1 0.0810(15) 0.0519(13) 0.0477(13) 0.0269(10) 0.0342(12) 0.0341(11)
O2 0.0395(9) 0.0250(8) 0.0294(9) -0.0009(7) -0.0057(8) 0.0066(7)
O3 0.0354(9) 0.0331(9) 0.0287(9) 0.0030(7) 0.0008(7) -0.0034(7)
O4 0.111(2) 0.111(2) 0.105(2) -0.064(2) 0.047(2) -0.065(2)
O5 0.0388(10) 0.0482(11) 0.0365(11) 0.0007(8) -0.0097(9) 0.0087(8)
O6 0.0834(18) 0.0915(18) 0.0358(12) -0.0068(12) -0.0038(13) 0.0266(14)
O7 0.0401(9) 0.0293(8) 0.0380(10) 0.0062(7) 0.0073(8) 0.0125(7)
O8 0.0582(14) 0.0471(12) 0.0934(19) 0.0090(12) 0.0417(13) 0.0094(10)
O9 0.0883(16) 0.0424(11) 0.0364(12) 0.0190(9) 0.0282(11) 0.0313(11)
O10 0.0313(8) 0.0255(8) 0.0389(10) 0.0008(7) 0.0001(7) 0.0052(6)
O11 0.0358(9) 0.0327(9) 0.0255(9) 0.0064(7) 0.0018(8) 0.0043(7)
O12 0.0405(13) 0.168(3) 0.0503(15) -0.0045(16) -0.0088(11) 0.0049(15)
O13 0.0399(9) 0.0294(8) 0.0334(10) 0.0001(7) 0.0056(8) -0.0032(7)
O14 0.0565(13) 0.0813(16) 0.0462(14) -0.0077(11) 0.0180(11) -0.0176(12)
O15 0.0517(11) 0.0252(9) 0.0376(10) 0.0055(7) -0.0033(9) 0.0107(8)
O16 0.0934(18) 0.0346(11) 0.0478(14) -0.0063(9) 0.0017(12) 0.0127(10)
C1 0.0375(13) 0.0271(12) 0.0343(15) 0.0080(10) 0.0118(11) 0.0072(10)
C2 0.0334(12) 0.0273(12) 0.0277(13) 0.0074(10) 0.0050(10) 0.0041(9)
C3 0.0296(11) 0.0216(11) 0.0261(12) -0.0015(9) 0.0024(10) -0.0006(9)
C4 0.0384(13) 0.0296(12) 0.0282(13) 0.0026(10) 0.0014(11) 0.0043(10)
C5 0.0321(12) 0.0318(12) 0.0267(13) 0.0004(10) 0.0021(10) 0.0014(9)
C6 0.0339(12) 0.0343(12) 0.0271(13) -0.0051(10) 0.0038(11) 0.0006(10)
C7 0.0273(12) 0.0310(12) 0.0272(13) -0.0013(9) 0.0006(10) 0.0044(9)
C8 0.0259(11) 0.0278(12) 0.0239(12) -0.0005(9) -0.0017(10) -0.0019(9)
C9 0.0307(11) 0.0235(11) 0.0291(13) 0.0046(9) 0.0012(10) 0.0052(9)
C10 0.0318(12) 0.0291(12) 0.0228(12) 0.0015(9) 0.0050(10) 0.0014(10)
C11 0.0315(12) 0.0308(12) 0.0265(13) 0.0037(10) -0.0004(10) 0.0050(10)
C12 0.0336(12) 0.0243(11) 0.0305(13) 0.0066(10) 0.0053(11) 0.0064(9)
C13 0.0411(13) 0.0217(11) 0.0278(13) 0.0027(9) -0.0007(11) 0.0032(10)
C14 0.0452(16) 0.0429(16) 0.069(2) -0.0120(15) 0.0171(16) -0.0105(13)
C15 0.069(2) 0.060(2) 0.101(3) 0.021(2) 0.006(2) -0.0275(18)
C16 0.061(2) 0.0496(18) 0.0398(18) -0.0032(13) -0.0209(16) 0.0208(15)
C17 0.086(3) 0.146(4) 0.084(3) -0.010(3) -0.047(3) 0.016(3)
C18 0.0296(12) 0.0357(13) 0.0494(17) -0.0086(13) 0.0016(12) 0.0025(10)
C19 0.0479(16) 0.0434(15) 0.065(2) -0.0031(14) -0.0054(16) 0.0219(13)
C20 0.0667(19) 0.0287(14) 0.0384(16) -0.0043(11) -0.0105(14) 0.0054(13)
C21 0.0509(17) 0.0543(17) 0.0264(14) 0.0099(12) 0.0067(12) 0.0078(13)
C22 0.0383(13) 0.0255(12) 0.0272(14) 0.0022(10) 0.0016(11) 0.0062(10)
C23 0.0309(11) 0.0238(11) 0.0265(13) 0.0030(9) 0.0029(10) 0.0019(9)
C24 0.0253(11) 0.0247(12) 0.0305(13) 0.0003(9) 0.0025(10) -0.0004(9)
C25 0.0352(13) 0.0266(12) 0.0348(14) 0.0042(10) 0.0086(11) -0.0003(10)
C26 0.0351(13) 0.0333(13) 0.0381(15) 0.0012(11) 0.0100(11) -0.0050(11)
C27 0.0378(14) 0.0400(14) 0.0415(16) -0.0010(12) 0.0198(13) 0.0027(11)
C28 0.0423(15) 0.0298(13) 0.0414(16) 0.0021(11) 0.0114(12) 0.0057(11)
C29 0.0283(11) 0.0224(11) 0.0327(13) 0.0008(9) 0.0037(10) -0.0017(9)
C30 0.0361(12) 0.0220(11) 0.0272(13) -0.0013(9) 0.0013(10) 0.0070(9)
C31 0.0327(12) 0.0298(12) 0.0281(13) 0.0023(10) 0.0049(11) 0.0061(9)
C32 0.0394(13) 0.0243(11) 0.0277(13) -0.0002(9) 0.0044(11) -0.0003(10)
C33 0.0390(13) 0.0239(11) 0.0322(14) 0.0054(10) 0.0011(11) 0.0072(9)
C34 0.0365(13) 0.0307(12) 0.0325(14) 0.0019(10) -0.0039(11) 0.0072(10)
C35 0.0408(16) 0.0502(17) 0.0392(16) 0.0011(13) -0.0040(13) -0.0031(13)
C36 0.069(2) 0.0551(17) 0.0379(17) 0.0141(14) -0.0137(16) -0.0123(15)
C37 0.0452(15) 0.0385(14) 0.0385(16) 0.0066(12) 0.0062(13) -0.0044(11)
C38 0.0609(19) 0.0600(19) 0.054(2) 0.0005(16) 0.0030(16) -0.0210(16)
C39 0.0382(13) 0.0281(13) 0.0475(18) 0.0023(11) 0.0003(13) 0.0080(10)
C40 0.0482(16) 0.0303(14) 0.069(2) 0.0082(14) -0.0030(15) 0.0065(12)
C41 0.0343(14) 0.0419(15) 0.069(2) -0.0020(14) -0.0047(14) 0.0076(11)
C42 0.0570(17) 0.0448(16) 0.0427(17) 0.0126(13) 0.0226(14) -0.0002(13)
C43 0.059(2) 0.105(3) 0.093(3) 0.002(3) -0.014(2) 0.004(2)
Cl1 0.0626(6) 0.2186(16) 0.1046(10) -0.0736(11) 0.0001(7) 0.0123(8)
Cl2 0.0835(7) 0.1191(9) 0.0758(7) 0.0284(6) 0.0172(6) 0.0167(6)

loop_
_atom_type_symbol
_atom_type_description
_atom_type_scat_dispersion_real
_atom_type_scat_dispersion_imag
_atom_type_scat_source
C C 0.0033 0.0016 'International Tables Vol C Tables 4.2.6.8 and 6.1.1.4'
H H 0.0000 0.0000 'International Tables Vol C Tables 4.2.6.8 and 6.1.1.4'
N N 0.0061 0.0033 'International Tables Vol C Tables 4.2.6.8 and 6.1.1.4'
O O 0.0106 0.0060 'International Tables Vol C Tables 4.2.6.8 and 6.1.1.4'
Cl Cl 0.1484 0.1585 'International Tables Vol C Tables 4.2.6.8 and 6.1.1.4'

loop_
_geom_angle_atom_site_label_1
_geom_angle_atom_site_label_2
_geom_angle_atom_site_label_3
_geom_angle
C1 N1 C8 111.08(18)
C1 N1 C9 119.14(19)
C8 N1 C9 129.77(19)
C22 N2 C29 110.50(18)
C22 N2 C30 118.44(19)
C29 N2 C30 128.78(19)
C9 O2 C13 113.49(17)
C14 O3 C10 118.0(2)
C16 O5 C11 115.1(2)
C18 O7 C12 117.36(19)
C30 O10 C34 111.24(17)
C35 O11 C31 118.5(2)
C37 O13 C32 116.5(2)
C39 O15 C33 118.21(19)
O1 C1 N1 121.9(2)
O1 C1 C2 130.8(2)
N1 C1 C2 107.3(2)
C23 C2 C3 133.2(2)
C23 C2 C1 122.5(2)
C3 C2 C1 104.15(19)
C4 C3 C8 116.9(2)
C4 C3 C2 134.6(2)
C8 C3 C2 108.45(19)
C5 C4 C3 121.6(2)
C5 C4 H4 119.2
C3 C4 H4 119.2
C4 C5 C6 118.7(2)
C4 C5 C21 120.1(2)
C6 C5 C21 121.2(2)
C7 C6 C5 121.8(2)
C7 C6 H6 119.1
C5 C6 H6 119.1
C8 C7 C6 118.2(2)
C8 C7 H7 120.9
C6 C7 H7 120.9
C7 C8 N1 128.5(2)
C7 C8 C3 122.7(2)
N1 C8 C3 108.85(19)
O2 C9 N1 106.55(18)
O2 C9 C10 112.79(18)
N1 C9 C10 112.41(18)
O2 C9 H9 108.3
N1 C9 H9 108.3
C10 C9 H9 108.3
O3 C10 C9 108.66(18)
O3 C10 C11 108.89(18)
C9 C10 C11 109.55(18)
O3 C10 H10 109.9
C9 C10 H10 109.9
C11 C10 H10 109.9
O5 C11 C12 109.46(19)
O5 C11 C10 111.34(19)
C12 C11 C10 109.49(19)
O5 C11 H11 108.8
C12 C11 H11 108.8
C10 C11 H11 108.8
O7 C12 C11 108.44(18)
O7 C12 C13 109.19(18)
C11 C12 C13 108.11(19)
O7 C12 H12 110.3
C11 C12 H12 110.3
C13 C12 H12 110.3
O2 C13 C20 106.50(19)
O2 C13 C12 107.58(18)
C20 C13 C12 114.0(2)
O2 C13 H13 109.5
C20 C13 H13 109.5
C12 C13 H13 109.5
O4 C14 O3 121.9(3)
O4 C14 C15 125.9(3)
O3 C14 C15 112.0(3)
C14 C15 H15A 109.5
C14 C15 H15B 109.5
H15A C15 H15B 109.5
C14 C15 H15C 109.5
H15A C15 H15C 109.5
H15B C15 H15C 109.5
O6 C16 O5 123.3(3)
O6 C16 C17 126.3(3)
O5 C16 C17 110.3(3)
C16 C17 H17A 109.5
C16 C17 H17B 109.5
H17A C17 H17B 109.5
C16 C17 H17C 109.5
H17A C17 H17C 109.5
H17B C17 H17C 109.5
O8 C18 O7 123.4(2)
O8 C18 C19 125.9(3)
O7 C18 C19 110.8(2)
C18 C19 H19A 109.5
C18 C19 H19B 109.5
H19A C19 H19B 109.5
C18 C19 H19C 109.5
H19A C19 H19C 109.5
H19B C19 H19C 109.5
C13 C20 H20A 109.5
C13 C20 H20B 109.5
H20A C20 H20B 109.5
C13 C20 H20C 109.5
H20A C20 H20C 109.5
H20B C20 H20C 109.5
C5 C21 H21A 109.5
C5 C21 H21B 109.5
H21A C21 H21B 109.5
C5 C21 H21C 109.5
H21A C21 H21C 109.5
H21B C21 H21C 109.5
O9 C22 N2 121.6(2)
O9 C22 C23 130.6(2)
N2 C22 C23 107.7(2)
C2 C23 C24 132.9(2)
C2 C23 C22 122.9(2)
C24 C23 C22 104.16(18)
C29 C24 C25 117.4(2)
C29 C24 C23 108.03(19)
C25 C24 C23 134.6(2)
C26 C25 C24 121.4(2)
C26 C25 H25 119.3
C24 C25 H25 119.3
C25 C26 C27 118.7(2)
C25 C26 C42 119.5(2)
C27 C26 C42 121.7(2)
C28 C27 C26 121.9(2)
C28 C27 H27 119.1
C26 C27 H27 119.1
C29 C28 C27 118.1(2)
C29 C28 H28 120.9
C27 C28 H28 120.9
C28 C29 C24 122.5(2)
C28 C29 N2 127.8(2)
C24 C29 N2 109.6(2)
O10 C30 N2 108.55(18)
O10 C30 C31 111.17(18)
N2 C30 C31 112.36(19)
O10 C30 H30 108.2
N2 C30 H30 108.2
C31 C30 H30 108.2
O11 C31 C32 109.35(19)
O11 C31 C30 107.8(2)
C32 C31 C30 107.51(19)
O11 C31 H31 110.7
C32 C31 H31 110.7
C30 C31 H31 110.7
O13 C32 C33 108.73(18)
O13 C32 C31 109.65(19)
C33 C32 C31 110.58(19)
O13 C32 H32 109.3
C33 C32 H32 109.3
C31 C32 H32 109.3
O15 C33 C32 107.73(18)
O15 C33 C34 105.53(19)
C32 C33 C34 110.59(19)
O15 C33 H33 110.9
C32 C33 H33 110.9
C34 C33 H33 110.9
O10 C34 C41 106.9(2)
O10 C34 C33 109.78(18)
C41 C34 C33 112.2(2)
O10 C34 H34 109.3
C41 C34 H34 109.3
C33 C34 H34 109.3
O12 C35 O11 122.4(3)
O12 C35 C36 126.5(3)
O11 C35 C36 111.0(2)
C35 C36 H36A 109.5
C35 C36 H36B 109.5
H36A C36 H36B 109.5
C35 C36 H36C 109.5
H36A C36 H36C 109.5
H36B C36 H36C 109.5
O14 C37 O13 122.7(3)
O14 C37 C38 125.9(3)
O13 C37 C38 111.3(2)
C37 C38 H38A 109.5
C37 C38 H38B 109.5
H38A C38 H38B 109.5
C37 C38 H38C 109.5
H38A C38 H38C 109.5
H38B C38 H38C 109.5
O16 C39 O15 123.5(2)
O16 C39 C40 127.0(3)
O15 C39 C40 109.5(2)
C39 C40 H40A 109.5
C39 C40 H40B 109.5
H40A C40 H40B 109.5
C39 C40 H40C 109.5
H40A C40 H40C 109.5
H40B C40 H40C 109.5
C34 C41 H41A 109.5
C34 C41 H41B 109.5
H41A C41 H41B 109.5
C34 C41 H41C 109.5
H41A C41 H41C 109.5
H41B C41 H41C 109.5
C26 C42 H42A 109.5
C26 C42 H42B 109.5
H42A C42 H42B 109.5
C26 C42 H42C 109.5
H42A C42 H42C 109.5
H42B C42 H42C 109.5
Cl1 C43 Cl2 111.4(2)
Cl1 C43 H43A 109.4
Cl2 C43 H43A 109.4
Cl1 C43 H43B 109.4
Cl2 C43 H43B 109.4
H43A C43 H43B 108.0

loop_
_geom_bond_atom_site_label_1
_geom_bond_atom_site_label_2
_geom_bond_distance
N1 C1 1.372(3)
N1 C8 1.403(3)
N1 C9 1.452(3)
N2 C22 1.374(3)
N2 C29 1.400(3)
N2 C30 1.448(3)
O1 C1 1.209(3)
O2 C9 1.411(3)
O2 C13 1.444(3)
O3 C14 1.331(3)
O3 C10 1.441(3)
O4 C14 1.211(4)
O5 C16 1.372(4)
O5 C11 1.427(3)
O6 C16 1.175(4)
O7 C18 1.343(3)
O7 C12 1.440(3)
O8 C18 1.189(3)
O9 C22 1.211(3)
O10 C30 1.416(3)
O10 C34 1.440(3)
O11 C35 1.345(3)
O11 C31 1.437(3)
O12 C35 1.197(4)
O13 C37 1.355(3)
O13 C32 1.442(3)
O14 C37 1.200(3)
O15 C39 1.353(3)
O15 C33 1.446(3)
O16 C39 1.191(3)
C1 C2 1.520(3)
C2 C23 1.372(3)
C2 C3 1.465(3)
C3 C4 1.403(3)
C3 C8 1.413(3)
C4 C5 1.384(3)
C4 H4 0.9500
C5 C6 1.396(3)
C5 C21 1.511(3)
C6 C7 1.386(3)
C6 H6 0.9500
C7 C8 1.373(3)
C7 H7 0.9500
C9 C10 1.519(3)
C9 H9 1.0000
C10 C11 1.522(3)
C10 H10 1.0000
C11 C12 1.508(3)
C11 H11 1.0000
C12 C13 1.519(3)
C12 H12 1.0000
C13 C20 1.500(3)
C13 H13 1.0000
C14 C15 1.485(5)
C15 H15A 0.9800
C15 H15B 0.9800
C15 H15C 0.9800
C16 C17 1.480(5)
C17 H17A 0.9800
C17 H17B 0.9800
C17 H17C 0.9800
C18 C19 1.495(4)
C19 H19A 0.9800
C19 H19B 0.9800
C19 H19C 0.9800
C20 H20A 0.9800
C20 H20B 0.9800
C20 H20C 0.9800
C21 H21A 0.9800
C21 H21B 0.9800
C21 H21C 0.9800
C22 C23 1.504(3)
C23 C24 1.475(3)
C24 C29 1.399(3)
C24 C25 1.401(3)
C25 C26 1.385(3)
C25 H25 0.9500
C26 C27 1.390(4)
C26 C42 1.501(4)
C27 C28 1.382(4)
C27 H27 0.9500
C28 C29 1.378(3)
C28 H28 0.9500
C30 C31 1.523(3)
C30 H30 1.0000
C31 C32 1.515(3)
C31 H31 1.0000
C32 C33 1.513(3)
C32 H32 1.0000
C33 C34 1.531(3)
C33 H33 1.0000
C34 C41 1.508(4)
C34 H34 1.0000
C35 C36 1.482(4)
C36 H36A 0.9800
C36 H36B 0.9800
C36 H36C 0.9800
C37 C38 1.480(4)
C38 H38A 0.9800
C38 H38B 0.9800
C38 H38C 0.9800
C39 C40 1.500(4)
C40 H40A 0.9800
C40 H40B 0.9800
C40 H40C 0.9800
C41 H41A 0.9800
C41 H41B 0.9800
C41 H41C 0.9800
C42 H42A 0.9800
C42 H42B 0.9800
C42 H42C 0.9800
C43 Cl1 1.738(4)
C43 Cl2 1.784(4)
C43 H43A 0.9900
C43 H43B 0.9900

loop_
_geom_torsion_atom_site_label_1
_geom_torsion_atom_site_label_2
_geom_torsion_atom_site_label_3
_geom_torsion_atom_site_label_4
_geom_torsion
C8 N1 C1 O1 -173.6(2)
C9 N1 C1 O1 5.7(4)
C8 N1 C1 C2 3.9(3)
C9 N1 C1 C2 -176.83(19)
O1 C1 C2 C23 -1.6(5)
N1 C1 C2 C23 -178.8(2)
O1 C1 C2 C3 175.0(3)
N1 C1 C2 C3 -2.2(3)
C23 C2 C3 C4 -4.3(5)
C1 C2 C3 C4 179.6(3)
C23 C2 C3 C8 175.8(3)
C1 C2 C3 C8 -0.2(3)
C8 C3 C4 C5 -2.5(3)
C2 C3 C4 C5 177.7(2)
C3 C4 C5 C6 0.9(4)
C3 C4 C5 C21 -178.7(2)
C4 C5 C6 C7 0.7(4)
C21 C5 C6 C7 -179.7(2)
C5 C6 C7 C8 -0.6(4)
C6 C7 C8 N1 178.8(2)
C6 C7 C8 C3 -1.2(3)
C1 N1 C8 C7 175.9(2)
C9 N1 C8 C7 -3.3(4)
C1 N1 C8 C3 -4.1(3)
C9 N1 C8 C3 176.7(2)
C4 C3 C8 C7 2.7(3)
C2 C3 C8 C7 -177.5(2)
C4 C3 C8 N1 -177.3(2)
C2 C3 C8 N1 2.5(3)
C13 O2 C9 N1 -179.40(18)
C13 O2 C9 C10 56.8(2)
C1 N1 C9 O2 143.6(2)
C8 N1 C9 O2 -37.3(3)
C1 N1 C9 C10 -92.4(3)
C8 N1 C9 C10 86.8(3)
C14 O3 C10 C9 130.8(2)
C14 O3 C10 C11 -110.0(2)
O2 C9 C10 O3 67.6(2)
N1 C9 C10 O3 -52.9(2)
O2 C9 C10 C11 -51.2(2)
N1 C9 C10 C11 -171.72(19)
C16 O5 C11 C12 -148.2(2)
C16 O5 C11 C10 90.6(3)
O3 C10 C11 O5 56.3(2)
C9 C10 C11 O5 174.99(19)
O3 C10 C11 C12 -64.9(2)
C9 C10 C11 C12 53.8(2)
C18 O7 C12 C11 -123.5(2)
C18 O7 C12 C13 118.9(2)
O5 C11 C12 O7 58.6(2)
C10 C11 C12 O7 -179.07(18)
O5 C11 C12 C13 176.90(18)
C10 C11 C12 C13 -60.8(2)
C9 O2 C13 C20 175.4(2)
C9 O2 C13 C12 -61.9(2)
O7 C12 C13 O2 -179.10(18)
C11 C12 C13 O2 63.1(2)
O7 C12 C13 C20 -61.2(3)
C11 C12 C13 C20 -179.0(2)
C10 O3 C14 O4 9.7(5)
C10 O3 C14 C15 -174.7(2)
C11 O5 C16 O6 -2.8(4)
C11 O5 C16 C17 175.9(3)
C12 O7 C18 O8 -3.3(4)
C12 O7 C18 C19 177.1(2)
C29 N2 C22 O9 -177.7(3)
C30 N2 C22 O9 -13.4(4)
C29 N2 C22 C23 0.6(3)
C30 N2 C22 C23 165.0(2)
C3 C2 C23 C24 -179.1(2)
C1 C2 C23 C24 -3.6(4)
C3 C2 C23 C22 -2.2(4)
C1 C2 C23 C22 173.3(2)
O9 C22 C23 C2 0.3(4)
N2 C22 C23 C2 -177.8(2)
O9 C22 C23 C24 178.0(3)
N2 C22 C23 C24 -0.1(2)
C2 C23 C24 C29 176.9(3)
C22 C23 C24 C29 -0.4(2)
C2 C23 C24 C25 -4.5(5)
C22 C23 C24 C25 178.1(3)
C29 C24 C25 C26 0.4(4)
C23 C24 C25 C26 -178.0(2)
C24 C25 C26 C27 0.9(4)
C24 C25 C26 C42 -179.3(2)
C25 C26 C27 C28 -0.8(4)
C42 C26 C27 C28 179.4(3)
C26 C27 C28 C29 -0.6(4)
C27 C28 C29 C24 1.9(4)
C27 C28 C29 N2 177.4(2)
C25 C24 C29 C28 -1.8(4)
C23 C24 C29 C28 177.0(2)
C25 C24 C29 N2 -178.0(2)
C23 C24 C29 N2 0.8(3)
C22 N2 C29 C28 -176.9(3)
C30 N2 C29 C28 20.8(4)
C22 N2 C29 C24 -0.9(3)
C30 N2 C29 C24 -163.2(2)
C34 O10 C30 N2 -171.62(18)
C34 O10 C30 C31 64.3(2)
C22 N2 C30 O10 149.5(2)
C29 N2 C30 O10 -49.4(3)
C22 N2 C30 C31 -87.1(3)
C29 N2 C30 C31 74.0(3)
C35 O11 C31 C32 -110.1(2)
C35 O11 C31 C30 133.3(2)
O10 C30 C31 O11 57.4(2)
N2 C30 C31 O11 -64.5(2)
O10 C30 C31 C32 -60.4(2)
N2 C30 C31 C32 177.69(19)
C37 O13 C32 C33 -147.9(2)
C37 O13 C32 C31 91.1(2)
O11 C31 C32 O13 58.3(2)
C30 C31 C32 O13 175.05(18)
O11 C31 C32 C33 -61.6(3)
C30 C31 C32 C33 55.2(3)
C39 O15 C33 C32 -106.0(2)
C39 O15 C33 C34 135.8(2)
O13 C32 C33 O15 70.7(2)
C31 C32 C33 O15 -168.86(19)
O13 C32 C33 C34 -174.44(18)
C31 C32 C33 C34 -54.0(3)
C30 O10 C34 C41 177.8(2)
C30 O10 C34 C33 -60.3(2)
O15 C33 C34 O10 171.25(18)
C32 C33 C34 O10 55.0(3)
O15 C33 C34 C41 -70.1(3)
C32 C33 C34 C41 173.7(2)
C31 O11 C35 O12 7.4(4)
C31 O11 C35 C36 -173.1(2)
C32 O13 C37 O14 6.4(4)
C32 O13 C37 C38 -173.0(2)
C33 O15 C39 O16 -0.6(4)
C33 O15 C39 C40 179.7(2)
